data_7049109
loop_
_publ_author_name
'Liu, Hao-Hao'
'Ma, Yu-Juan'
'Han, Song-De'
'Li, Jin-Hua'
'Wang, Guo-Ming'

_publ_section_title
;
 Zinc-diphosphonates with extended dipyridine units: synthesis,
 structures, in situ reactions, and photochromism.
;
_journal_issue 12
_journal_name_full 'Dalton transactions (Cambridge, England : 2003)'
_journal_page_first 3955
_journal_page_last 3961
_journal_paper_doi 10.1039/c9dt00081j
_journal_volume 48
_journal_year 2019
_chemical_formula_sum 'C10 H14 N O9 P2 Zn2'
_chemical_formula_weight 484.90
_space_group_crystal_system triclinic
_space_group_IT_number 2
_space_group_name_Hall '-P 1'
_space_group_name_H-M_alt 'P -1'
_symmetry_space_group_name_Hall '-P 1'
_symmetry_space_group_name_H-M 'P -1'
_atom_sites_solution_hydrogens mixed
_audit_creation_method SHELXL-2016/6
_audit_update_record
;
2018-11-15 deposited with the CCDC.    2019-02-21 downloaded from the CCDC.
;
_cell_angle_alpha 87.6780(10)
_cell_angle_beta 82.1720(10)
_cell_angle_gamma 81.0300(10)
_cell_formula_units_Z 2
_cell_length_a 5.4607(3)
_cell_length_b 8.5135(5)
_cell_length_c 18.0158(11)
_cell_measurement_reflns_used 9943
_cell_measurement_temperature 173(2)
_cell_measurement_theta_max 27.45
_cell_measurement_theta_min 2.28
_cell_volume 819.44(8)
_computing_cell_refinement 'CrysAlisPro 1.171.39.16b (Rigaku OD, 2015)'
_computing_data_collection 'CrysAlisPro 1.171.39.16b (Rigaku OD, 2015)'
_computing_data_reduction 'CrysAlisPro 1.171.39.16b (Rigaku OD, 2015)'
_computing_molecular_graphics 'DIAMOND (Brandenburg, 1999)'
_computing_publication_material 'SHELXL-2016/6 (Sheldrick, 2016)'
_computing_structure_refinement 'SHELXL-2016/6 (Sheldrick, 2016)'
_computing_structure_solution 'SHELXL-2016/6 (Sheldrick, 2016)'
_diffrn_ambient_temperature 173(2)
_diffrn_measured_fraction_theta_full 1.000
_diffrn_measured_fraction_theta_max 0.996
_diffrn_measurement_device_type 'CCD area detector'
_diffrn_radiation_type MoK\a
_diffrn_radiation_wavelength 0.71073
_diffrn_reflns_av_R_equivalents 0.0266
_diffrn_reflns_av_unetI/netI 0.0246
_diffrn_reflns_Laue_measured_fraction_full 1.000
_diffrn_reflns_Laue_measured_fraction_max 0.996
_diffrn_reflns_limit_h_max 7
_diffrn_reflns_limit_h_min -7
_diffrn_reflns_limit_k_max 11
_diffrn_reflns_limit_k_min -11
_diffrn_reflns_limit_l_max 23
_diffrn_reflns_limit_l_min -23
_diffrn_reflns_number 16267
_diffrn_reflns_point_group_measured_fraction_full 1.000
_diffrn_reflns_point_group_measured_fraction_max 0.996
_diffrn_reflns_theta_full 25.242
_diffrn_reflns_theta_max 27.475
_diffrn_reflns_theta_min 2.283
_exptl_absorpt_coefficient_mu 3.167
_exptl_absorpt_correction_T_max 0.565
_exptl_absorpt_correction_T_min 0.503
_exptl_absorpt_correction_type none
_exptl_crystal_colour colorless
_exptl_crystal_density_diffrn 1.965
_exptl_crystal_description block
_exptl_crystal_F_000 486
_exptl_crystal_size_max 0.22
_exptl_crystal_size_mid 0.19
_exptl_crystal_size_min 0.18
_refine_diff_density_max 0.533
_refine_diff_density_min -0.414
_refine_diff_density_rms 0.073
_refine_ls_extinction_method none
_refine_ls_goodness_of_fit_ref 1.014
_refine_ls_hydrogen_treatment constr
_refine_ls_matrix_type full
_refine_ls_number_parameters 209
_refine_ls_number_reflns 3715
_refine_ls_number_restraints 3
_refine_ls_restrained_S_all 1.048
_refine_ls_R_factor_all 0.0270
_refine_ls_R_factor_gt 0.0212
_refine_ls_shift/su_max 0.004
_refine_ls_shift/su_mean 0.000
_refine_ls_structure_factor_coef Fsqd
_refine_ls_weighting_details 'w=1/[\s^2^(Fo^2^)+(0.0314P)^2^+0.5388P] where P=(Fo^2^+2Fc^2^)/3'
_refine_ls_weighting_scheme calc
_refine_ls_wR_factor_gt 0.0559
_refine_ls_wR_factor_ref 0.0581
_reflns_Friedel_coverage 0.000
_reflns_number_gt 3294
_reflns_number_total 3715
_reflns_threshold_expression 'I > 2\s(I)'
_cod_data_source_file c9dt00081j2.cif
_cod_data_source_block 2_sq
_cod_depositor_comments 'Adding full bibliography for 7049108--7049109.cif.'
_cod_database_code 7049109
_shelx_shelxl_version_number 2016/6
_shelx_space_group_comment
;
The symmetry employed for this shelxl refinement is uniquely defined
by the following loop, which should always be used as a source of
symmetry information in preference to the above space-group names.
They are only intended as comments.
;

loop_
_space_group_symop_operation_xyz
'x, y, z'
'-x, -y, -z'

loop_
_atom_site_label
_atom_site_type_symbol
_atom_site_fract_x
_atom_site_fract_y
_atom_site_fract_z
_atom_site_U_iso_or_equiv
_atom_site_adp_type
_atom_site_occupancy
_atom_site_site_symmetry_order
_atom_site_calc_flag
_atom_site_refinement_flags_posn
_atom_site_refinement_flags_adp
O6 O -0.2284(3) 0.93277(16) 0.83667(8) 0.0159(3) Uani 1 1 d . .
C3 C 0.2213(4) -0.0338(3) 0.69075(12) 0.0166(4) Uani 1 1 d . .
H3 H 0.095626 -0.100603 0.696104 0.020 Uiso 1 1 calc R U
C4 C 0.4043(4) -0.0528(3) 0.62952(12) 0.0192(5) Uani 1 1 d . .
H4 H 0.402592 -0.130871 0.593436 0.023 Uiso 1 1 calc R U
C5 C 0.5908(4) 0.0426(3) 0.62092(12) 0.0184(4) Uani 1 1 d . .
C6 C 0.5814(4) 0.1559(3) 0.67494(13) 0.0233(5) Uani 1 1 d . .
H6 H 0.704722 0.224217 0.670868 0.028 Uiso 1 1 calc R U
C7 C 0.3919(4) 0.1689(3) 0.73469(13) 0.0213(5) Uani 1 1 d . .
H7 H 0.387792 0.247008 0.771203 0.026 Uiso 1 1 calc R U
C8 C 0.7990(4) 0.0215(3) 0.55801(12) 0.0210(5) Uani 1 1 d . .
C1 C -0.2228(4) 0.6180(2) 0.82424(11) 0.0103(4) Uani 1 1 d . .
C2 C -0.3665(4) 0.6624(2) 0.75778(12) 0.0170(4) Uani 1 1 d . .
H2A H -0.301084 0.750952 0.729404 0.025 Uiso 1 1 calc R U
H2B H -0.544184 0.694273 0.775909 0.025 Uiso 1 1 calc R U
H2C H -0.346749 0.570528 0.725244 0.025 Uiso 1 1 calc R U
C10 C 0.9116(5) 0.1495(3) 0.52836(13) 0.0272(5) Uani 1 1 d . .
H10 H 0.851967 0.252735 0.547547 0.033 Uiso 1 1 calc R U
C9 C 0.8896(4) -0.1287(3) 0.52897(13) 0.0257(5) Uani 1 1 d . .
H9 H 0.814697 -0.217710 0.548602 0.031 Uiso 1 1 calc R U
N1 N 0.2140(3) 0.0752(2) 0.74295(9) 0.0138(3) Uani 1 1 d . .
O1 O 0.1751(3) 0.09593(17) 0.91379(8) 0.0185(3) Uani 1 1 d D .
H1A H 0.163412 0.148279 0.946326 0.022 Uiso 1 1 d DR U
H1B H 0.272769 0.005120 0.918679 0.022 Uiso 1 1 d DR U
O2 O -0.2421(3) 0.30493(16) 0.81748(8) 0.0140(3) Uani 1 1 d . .
O8 O -0.5420(2) 0.80982(15) 0.92511(8) 0.0117(3) Uani 1 1 d . .
O3 O -0.1931(3) 0.41313(17) 0.94121(8) 0.0154(3) Uani 1 1 d . .
O7 O -0.0896(2) 0.75911(16) 0.94485(8) 0.0128(3) Uani 1 1 d . .
O4 O -0.6091(3) 0.47589(16) 0.88928(8) 0.0126(3) Uani 1 1 d . .
O5 O 0.0387(3) 0.58677(17) 0.79349(8) 0.0168(3) Uani 1 1 d D .
H5B H 0.127505 0.532885 0.827117 0.020 Uiso 1 1 d DR U
P1 P -0.32424(9) 0.44046(5) 0.87209(3) 0.00875(10) Uani 1 1 d . .
P2 P -0.27074(9) 0.79008(5) 0.88709(3) 0.00851(10) Uani 1 1 d . .
Zn1 Zn -0.04458(4) 0.10490(2) 0.83564(2) 0.01047(7) Uani 1 1 d . .
Zn2 Zn -0.23939(4) 0.35161(2) 1.04411(2) 0.00997(7) Uani 1 1 d . .

loop_
_atom_site_aniso_label
_atom_site_aniso_U_11
_atom_site_aniso_U_22
_atom_site_aniso_U_33
_atom_site_aniso_U_23
_atom_site_aniso_U_13
_atom_site_aniso_U_12
O6 0.0185(8) 0.0112(7) 0.0196(8) 0.0035(6) -0.0041(6) -0.0070(6)
C3 0.0135(10) 0.0200(10) 0.0157(10) -0.0010(8) -0.0009(8) -0.0014(8)
C4 0.0172(11) 0.0254(11) 0.0136(10) -0.0037(9) -0.0003(8) 0.0006(9)
C5 0.0123(10) 0.0289(12) 0.0117(10) 0.0016(8) 0.0012(8) 0.0014(9)
C6 0.0153(11) 0.0337(13) 0.0210(12) -0.0022(10) 0.0036(9) -0.0086(9)
C7 0.0175(11) 0.0276(12) 0.0191(11) -0.0068(9) 0.0021(9) -0.0070(9)
C8 0.0122(10) 0.0387(13) 0.0100(10) 0.0003(9) 0.0009(8) -0.0001(9)
C1 0.0074(9) 0.0097(9) 0.0134(9) 0.0013(7) -0.0002(7) -0.0015(7)
C2 0.0233(11) 0.0144(10) 0.0149(10) 0.0041(8) -0.0089(9) -0.0036(8)
C10 0.0234(12) 0.0351(13) 0.0196(12) -0.0006(10) 0.0057(10) -0.0013(10)
C9 0.0210(12) 0.0350(13) 0.0183(12) 0.0016(10) 0.0060(9) -0.0034(10)
N1 0.0109(8) 0.0164(8) 0.0128(8) -0.0002(7) 0.0004(7) -0.0004(7)
O1 0.0209(8) 0.0136(7) 0.0196(8) -0.0073(6) -0.0072(6) 0.0073(6)
O2 0.0162(7) 0.0087(6) 0.0161(7) -0.0020(5) -0.0016(6) 0.0015(5)
O8 0.0057(6) 0.0085(6) 0.0203(7) -0.0006(5) -0.0003(5) -0.0002(5)
O3 0.0158(7) 0.0187(7) 0.0115(7) 0.0047(6) -0.0039(6) -0.0017(6)
O7 0.0072(6) 0.0135(7) 0.0171(7) -0.0035(5) -0.0028(5) 0.0020(5)
O4 0.0087(7) 0.0104(6) 0.0181(7) -0.0014(5) 0.0014(6) -0.0017(5)
O5 0.0093(7) 0.0205(7) 0.0187(8) 0.0009(6) 0.0025(6) -0.0002(6)
P1 0.0083(2) 0.0066(2) 0.0107(2) 0.00041(17) -0.00072(18) 0.00001(17)
P2 0.0059(2) 0.0066(2) 0.0130(2) 0.00065(18) -0.00130(18) -0.00075(17)
Zn1 0.00974(12) 0.00757(11) 0.01301(12) -0.00037(8) 0.00182(9) -0.00077(8)
Zn2 0.00681(12) 0.01030(11) 0.01167(12) 0.00144(8) -0.00017(8) 0.00087(8)

loop_
_atom_type_symbol
_atom_type_description
_atom_type_scat_dispersion_real
_atom_type_scat_dispersion_imag
_atom_type_scat_source
C C 0.0033 0.0016 'International Tables Vol C Tables 4.2.6.8 and 6.1.1.4'
H H 0.0000 0.0000 'International Tables Vol C Tables 4.2.6.8 and 6.1.1.4'
N N 0.0061 0.0033 'International Tables Vol C Tables 4.2.6.8 and 6.1.1.4'
O O 0.0106 0.0060 'International Tables Vol C Tables 4.2.6.8 and 6.1.1.4'
P P 0.1023 0.0942 'International Tables Vol C Tables 4.2.6.8 and 6.1.1.4'
Zn Zn 0.2839 1.4301 'International Tables Vol C Tables 4.2.6.8 and 6.1.1.4'

loop_
_geom_angle_atom_site_label_1
_geom_angle_atom_site_label_2
_geom_angle_atom_site_label_3
_geom_angle
_geom_angle_site_symmetry_1
_geom_angle_site_symmetry_3
P2 O6 Zn1 136.66(9) . 1_565
N1 C3 C4 122.5(2) . .
N1 C3 H3 118.7 . .
C4 C3 H3 118.7 . .
C3 C4 C5 119.7(2) . .
C3 C4 H4 120.2 . .
C5 C4 H4 120.2 . .
C4 C5 C6 117.49(19) . .
C4 C5 C8 121.7(2) . .
C6 C5 C8 120.7(2) . .
C5 C6 C7 119.7(2) . .
C5 C6 H6 120.1 . .
C7 C6 H6 120.1 . .
N1 C7 C6 122.4(2) . .
N1 C7 H7 118.8 . .
C6 C7 H7 118.8 . .
C10 C8 C9 118.6(2) . .
C10 C8 C5 121.0(2) . .
C9 C8 C5 120.5(2) . .
O5 C1 C2 106.07(16) . .
O5 C1 P1 110.90(12) . .
C2 C1 P1 109.51(13) . .
O5 C1 P2 108.67(13) . .
C2 C1 P2 109.11(13) . .
P1 C1 P2 112.37(10) . .
C1 C2 H2A 109.5 . .
C1 C2 H2B 109.5 . .
H2A C2 H2B 109.5 . .
C1 C2 H2C 109.5 . .
H2A C2 H2C 109.5 . .
H2B C2 H2C 109.5 . .
C9 C10 C8 120.8(2) 2_756 .
C9 C10 H10 119.6 2_756 .
C8 C10 H10 119.6 . .
C10 C9 C8 120.6(2) 2_756 .
C10 C9 H9 119.7 2_756 .
C8 C9 H9 119.7 . .
C7 N1 C3 118.16(18) . .
C7 N1 Zn1 117.44(14) . .
C3 N1 Zn1 124.38(14) . .
Zn1 O1 H1A 128.6 . .
Zn1 O1 H1B 115.6 . .
H1A O1 H1B 113.3 . .
P1 O2 Zn1 126.85(9) . .
P2 O8 Zn2 130.08(8) . 2_467
P1 O3 Zn2 143.02(10) . .
P2 O7 Zn2 140.35(9) . 2_567
P1 O4 Zn2 119.24(8) . 2_467
C1 O5 H5B 109.9 . .
O3 P1 O2 111.70(8) . .
O3 P1 O4 113.72(8) . .
O2 P1 O4 111.41(8) . .
O3 P1 C1 106.48(9) . .
O2 P1 C1 106.43(8) . .
O4 P1 C1 106.56(8) . .
O7 P2 O6 112.68(8) . .
O7 P2 O8 110.84(8) . .
O6 P2 O8 110.24(8) . .
O7 P2 C1 109.41(8) . .
O6 P2 C1 105.79(9) . .
O8 P2 C1 107.63(8) . .
O6 Zn1 O2 112.30(6) 1_545 .
O6 Zn1 O1 115.45(6) 1_545 .
O2 Zn1 O1 117.24(6) . .
O6 Zn1 N1 105.48(7) 1_545 .
O2 Zn1 N1 103.70(6) . .
O1 Zn1 N1 100.31(7) . .
O3 Zn2 O7 100.56(6) . 2_567
O3 Zn2 O4 114.13(6) . 2_467
O7 Zn2 O4 119.84(6) 2_567 2_467
O3 Zn2 O8 118.10(6) . 2_467
O7 Zn2 O8 103.35(6) 2_567 2_467
O4 Zn2 O8 101.32(6) 2_467 2_467

loop_
_geom_bond_atom_site_label_1
_geom_bond_atom_site_label_2
_geom_bond_distance
_geom_bond_site_symmetry_2
O6 P2 1.5151(14) .
O6 Zn1 1.8990(14) 1_565
C3 N1 1.340(3) .
C3 C4 1.381(3) .
C3 H3 0.9500 .
C4 C5 1.388(3) .
C4 H4 0.9500 .
C5 C6 1.388(3) .
C5 C8 1.487(3) .
C6 C7 1.383(3) .
C6 H6 0.9500 .
C7 N1 1.339(3) .
C7 H7 0.9500 .
C8 C10 1.387(3) .
C8 C9 1.393(3) .
C1 O5 1.447(2) .
C1 C2 1.523(3) .
C1 P1 1.8329(19) .
C1 P2 1.852(2) .
C2 H2A 0.9800 .
C2 H2B 0.9800 .
C2 H2C 0.9800 .
C10 C9 1.388(3) 2_756
C10 H10 0.9500 .
C9 H9 0.9500 .
N1 Zn1 2.0315(17) .
O1 Zn1 1.9621(15) .
O1 H1A 0.7405 .
O1 H1B 0.8768 .
O2 P1 1.5202(14) .
O2 Zn1 1.9102(13) .
O8 P2 1.5319(14) .
O8 Zn2 1.9725(13) 2_467
O3 P1 1.5114(15) .
O3 Zn2 1.9000(14) .
O7 P2 1.5192(14) .
O7 Zn2 1.9260(13) 2_567
O4 P1 1.5285(14) .
O4 Zn2 1.9429(14) 2_467
O5 H5B 0.8950 .

loop_
_geom_torsion_atom_site_label_1
_geom_torsion_atom_site_label_2
_geom_torsion_atom_site_label_3
_geom_torsion_atom_site_label_4
_geom_torsion
_geom_torsion_site_symmetry_1
_geom_torsion_site_symmetry_4
N1 C3 C4 C5 0.5(3) . .
C3 C4 C5 C6 -0.8(3) . .
C3 C4 C5 C8 177.0(2) . .
C4 C5 C6 C7 0.6(3) . .
C8 C5 C6 C7 -177.3(2) . .
C5 C6 C7 N1 0.1(4) . .
C4 C5 C8 C10 149.8(2) . .
C6 C5 C8 C10 -32.5(3) . .
C4 C5 C8 C9 -32.0(3) . .
C6 C5 C8 C9 145.7(2) . .
C9 C8 C10 C9 0.0(4) . 2_756
C5 C8 C10 C9 178.2(2) . 2_756
C10 C8 C9 C10 0.0(4) . 2_756
C5 C8 C9 C10 -178.2(2) . 2_756
C6 C7 N1 C3 -0.4(3) . .
C6 C7 N1 Zn1 178.08(18) . .
C4 C3 N1 C7 0.1(3) . .
C4 C3 N1 Zn1 -178.26(16) . .
Zn2 O3 P1 O2 -103.98(16) . .
Zn2 O3 P1 O4 23.19(18) . .
Zn2 O3 P1 C1 140.23(15) . .
Zn1 O2 P1 O3 10.18(14) . .
Zn1 O2 P1 O4 -118.22(11) . .
Zn1 O2 P1 C1 126.01(11) . .
Zn2 O4 P1 O3 54.25(11) 2_467 .
Zn2 O4 P1 O2 -178.44(8) 2_467 .
Zn2 O4 P1 C1 -62.75(11) 2_467 .
O5 C1 P1 O3 68.63(15) . .
C2 C1 P1 O3 -174.65(13) . .
P2 C1 P1 O3 -53.23(12) . .
O5 C1 P1 O2 -50.66(15) . .
C2 C1 P1 O2 66.06(15) . .
P2 C1 P1 O2 -172.51(9) . .
O5 C1 P1 O4 -169.66(12) . .
C2 C1 P1 O4 -52.94(15) . .
P2 C1 P1 O4 68.49(12) . .
Zn2 O7 P2 O6 -86.96(15) 2_567 .
Zn2 O7 P2 O8 148.97(12) 2_567 .
Zn2 O7 P2 C1 30.43(16) 2_567 .
Zn1 O6 P2 O7 -12.62(17) 1_565 .
Zn1 O6 P2 O8 111.78(13) 1_565 .
Zn1 O6 P2 C1 -132.12(13) 1_565 .
Zn2 O8 P2 O7 -86.69(12) 2_467 .
Zn2 O8 P2 O6 147.85(10) 2_467 .
Zn2 O8 P2 C1 32.91(14) 2_467 .
O5 C1 P2 O7 -53.71(14) . .
C2 C1 P2 O7 -168.95(13) . .
P1 C1 P2 O7 69.40(12) . .
O5 C1 P2 O6 67.92(14) . .
C2 C1 P2 O6 -47.31(15) . .
P1 C1 P2 O6 -168.96(10) . .
O5 C1 P2 O8 -174.22(12) . .
C2 C1 P2 O8 70.54(15) . .
P1 C1 P2 O8 -51.11(12) . .
